data_7230537
loop_
_publ_author_name
'Chakraborty, Shaunak'
'Desiraju, Gautam R.'

_publ_section_title
;
 Exploring the structural landscape with &#x2018;partial&#x2019;
 fluoro-substitution as a probe
;
_journal_issue 20
_journal_name_full CrystEngComm
_journal_page_first 2793
_journal_paper_doi 10.1039/C8CE00336J
_journal_volume 20
_journal_year 2018
_chemical_formula_moiety 'C9 H6 F2 O2'
_chemical_formula_sum 'C9 H6 F2 O2'
_chemical_formula_weight 184.14
_space_group_crystal_system monoclinic
_space_group_IT_number 14
_space_group_name_Hall '-P 2yn'
_space_group_name_H-M_alt 'P 1 21/n 1'
_symmetry_space_group_name_Hall '-P 2yn'
_symmetry_space_group_name_H-M 'P 1 21/n 1'
_atom_sites_solution_hydrogens geom
_audit_creation_method SHELXL-2014
_audit_update_record
;
2018-04-14 deposited with the CCDC.
2018-04-18 downloaded from the CCDC.
;
_cell_angle_alpha 90
_cell_angle_beta 92.198(4)
_cell_angle_gamma 90
_cell_formula_units_Z 4
_cell_length_a 3.7189(3)
_cell_length_b 6.4694(6)
_cell_length_c 32.965(3)
_cell_measurement_reflns_used 4032
_cell_measurement_temperature 293(2)
_cell_measurement_theta_max 27.5
_cell_measurement_theta_min 3.1
_cell_volume 792.52(12)
_computing_structure_refinement 'SHELXL-2014 (Sheldrick, 2014)'
_diffrn_ambient_temperature 293(2)
_diffrn_measured_fraction_theta_full 0.998
_diffrn_measured_fraction_theta_max 0.998
_diffrn_measurement_device_type CCD
_diffrn_radiation_type MoK\a
_diffrn_radiation_wavelength 0.71073
_diffrn_reflns_av_R_equivalents 0.0585
_diffrn_reflns_av_unetI/netI 0.0303
_diffrn_reflns_Laue_measured_fraction_full 0.998
_diffrn_reflns_Laue_measured_fraction_max 0.998
_diffrn_reflns_limit_h_max 4
_diffrn_reflns_limit_h_min -4
_diffrn_reflns_limit_k_max 8
_diffrn_reflns_limit_k_min -8
_diffrn_reflns_limit_l_max 42
_diffrn_reflns_limit_l_min -40
_diffrn_reflns_number 15986
_diffrn_reflns_point_group_measured_fraction_full 0.998
_diffrn_reflns_point_group_measured_fraction_max 0.998
_diffrn_reflns_theta_full 25.242
_diffrn_reflns_theta_max 27.492
_diffrn_reflns_theta_min 3.209
_exptl_absorpt_coefficient_mu 0.139
_exptl_crystal_colour colourless
_exptl_crystal_density_diffrn 1.543
_exptl_crystal_description needle
_exptl_crystal_F_000 376.0
_exptl_crystal_size_max 0.8
_exptl_crystal_size_mid 0.4
_exptl_crystal_size_min 0.3
_refine_diff_density_max 0.224
_refine_diff_density_min -0.342
_refine_diff_density_rms 0.076
_refine_ls_extinction_method none
_refine_ls_goodness_of_fit_ref 1.031
_refine_ls_hydrogen_treatment constr
_refine_ls_matrix_type full
_refine_ls_number_parameters 177
_refine_ls_number_reflns 1814
_refine_ls_number_restraints 0
_refine_ls_restrained_S_all 1.031
_refine_ls_R_factor_all 0.0526
_refine_ls_R_factor_gt 0.0473
_refine_ls_shift/su_max 0.000
_refine_ls_shift/su_mean 0.000
_refine_ls_structure_factor_coef Fsqd
_refine_ls_weighting_details 'w=1/[\s^2^(Fo^2^)+(0.0696P)^2^+0.4217P] where P=(Fo^2^+2Fc^2^)/3'
_refine_ls_weighting_scheme calc
_refine_ls_wR_factor_gt 0.1252
_refine_ls_wR_factor_ref 0.1297
_reflns_Friedel_coverage 0.000
_reflns_number_gt 1627
_reflns_number_total 1814
_reflns_threshold_expression 'I > 2\s(I)'
_cod_data_source_file c8ce00336j2.cif
_cod_data_source_block 34DFCA
_cod_depositor_comments 'Adding full bibliography for 7230514--7230540.cif.'
_cod_original_cell_volume 792.51(12)
_cod_database_code 7230537
_shelx_space_group_comment
;
The symmetry employed for this shelxl refinement is uniquely defined
by the following loop, which should always be used as a source of
symmetry information in preference to the above space-group names.
They are only intended as comments.
;
_shelxl_version_number 2014-3

loop_
_space_group_symop_operation_xyz
'x, y, z'
'-x+1/2, y+1/2, -z+1/2'
'-x, -y, -z'
'x-1/2, -y-1/2, z-1/2'

loop_
_atom_site_label
_atom_site_type_symbol
_atom_site_fract_x
_atom_site_fract_y
_atom_site_fract_z
_atom_site_U_iso_or_equiv
_atom_site_adp_type
_atom_site_occupancy
_atom_site_site_symmetry_order
_atom_site_calc_flag
_atom_site_refinement_flags_posn
_atom_site_refinement_flags_adp
_atom_site_refinement_flags_occupancy
_atom_site_disorder_assembly
_atom_site_disorder_group
C1 C 0.1577(3) 0.7768(2) 0.03426(4) 0.0213(3) Uani 1 1 d . . . . .
C2 C 0.2773(3) 0.6024(2) 0.05983(4) 0.0211(3) Uani 1 1 d . . . . .
H2 H 0.3912 0.4900 0.0483 0.025 Uiso 1 1 calc R U . . .
C3 C 0.2231(3) 0.6049(2) 0.09951(4) 0.0199(3) Uani 1 1 d . . . . .
H3 H 0.1036 0.7200 0.1092 0.024 Uiso 1 1 calc R U . . .
C4 C 0.3287(3) 0.4486(2) 0.12971(4) 0.0222(3) Uani 1 1 d . . . . .
C5A C 0.472(5) 0.246(3) 0.1105(4) 0.013(2) Uani 0.257(3) 1 d . . P A 1
H5A H 0.4903 0.2322 0.0826 0.015 Uiso 0.257(3) 1 calc R U P A 1
C6A C 0.572(2) 0.0882(13) 0.1371(3) 0.0209(19) Uani 0.257(3) 1 d . . P A 1
H6A H 0.6644 -0.0350 0.1274 0.025 Uiso 0.257(3) 1 calc R U P A 1
C7A C 0.5335(19) 0.1156(15) 0.1774(3) 0.0209(17) Uani 0.257(3) 1 d . . P A 1
C8A C 0.405(2) 0.2907(16) 0.1932(3) 0.0210(16) Uani 0.257(3) 1 d . . P A 1
C9A C 0.306(3) 0.4525(16) 0.1670(4) 0.0210(6) Uani 0.257(3) 1 d . . P A 1
H9A H 0.2164 0.5722 0.1785 0.025 Uiso 0.257(3) 1 calc R U P A 1
F1A F 0.3700(12) 0.3104(6) 0.23289(11) 0.0400(13) Uani 0.257(3) 1 d . . P A 1
F2A F 0.6417(13) -0.0437(7) 0.20257(17) 0.0395(12) Uani 0.257(3) 1 d . . P A 1
C5B C 0.4700(18) 0.2607(11) 0.12215(13) 0.0221(10) Uani 0.743(3) 1 d . . P A 2
H5B H 0.5038 0.2201 0.0955 0.026 Uiso 0.743(3) 1 calc R U P A 2
C6B C 0.5646(8) 0.1286(5) 0.15358(13) 0.0221(7) Uani 0.743(3) 1 d . . P A 2
C7B C 0.5182(7) 0.1825(6) 0.19301(11) 0.0224(6) Uani 0.743(3) 1 d . . P A 2
C8B C 0.3751(7) 0.3696(5) 0.20282(9) 0.0240(6) Uani 0.743(3) 1 d . . P A 2
H8B H 0.3437 0.4054 0.2298 0.029 Uiso 0.743(3) 1 calc R U P A 2
C9B C 0.2774(10) 0.5056(5) 0.17158(12) 0.0210(6) Uani 0.743(3) 1 d . . P A 2
H9B H 0.1788 0.6335 0.1776 0.025 Uiso 0.743(3) 1 calc R U P A 2
F1B F 0.7063(4) -0.05861(18) 0.14519(4) 0.0348(4) Uani 0.743(3) 1 d . . P A 2
F2B F 0.6199(4) 0.0449(3) 0.22205(5) 0.0382(5) Uani 0.743(3) 1 d . . P A 2
O1 O 0.0016(3) 0.92905(17) 0.04790(3) 0.0279(3) Uani 1 1 d . . . . .
O2 O 0.2321(3) 0.75801(17) -0.00412(3) 0.0283(3) Uani 1 1 d . . . . .
H2A H 0.1676 0.8625 -0.0165 0.042 Uiso 1 1 calc R U . . .

loop_
_atom_site_aniso_label
_atom_site_aniso_U_11
_atom_site_aniso_U_22
_atom_site_aniso_U_33
_atom_site_aniso_U_23
_atom_site_aniso_U_13
_atom_site_aniso_U_12
C1 0.0154(6) 0.0280(7) 0.0204(7) -0.0042(5) -0.0007(5) 0.0039(5)
C2 0.0155(6) 0.0235(7) 0.0241(7) -0.0043(5) -0.0004(5) 0.0047(5)
C3 0.0128(6) 0.0212(7) 0.0255(7) -0.0025(5) -0.0009(5) 0.0032(5)
C4 0.0092(6) 0.0266(7) 0.0307(8) 0.0047(6) -0.0005(5) -0.0011(5)
C5A 0.012(3) 0.011(3) 0.015(5) 0.003(4) 0.008(4) 0.007(2)
C6A 0.014(3) 0.021(4) 0.028(5) 0.002(3) 0.009(3) 0.001(3)
C7A 0.025(3) 0.031(5) 0.007(4) 0.000(3) 0.005(3) 0.000(3)
C8A 0.025(4) 0.018(4) 0.020(4) -0.004(3) 0.005(3) 0.005(4)
C9A 0.0148(9) 0.0244(17) 0.0239(12) -0.0020(12) 0.0022(8) 0.0038(12)
F1A 0.062(3) 0.040(2) 0.018(2) -0.0026(17) 0.0015(16) -0.0030(19)
F2A 0.051(3) 0.025(2) 0.042(3) 0.009(2) -0.001(2) 0.0027(18)
C5B 0.0170(13) 0.0280(17) 0.021(2) -0.0027(18) 0.0041(18) -0.0027(10)
C6B 0.0151(10) 0.0195(13) 0.032(2) -0.0017(15) 0.0052(15) 0.0014(8)
C7B 0.0156(10) 0.0283(19) 0.0233(17) 0.0081(12) 0.0012(11) -0.0005(11)
C8B 0.0191(10) 0.0295(16) 0.0236(15) 0.0005(11) 0.0027(9) 0.0020(11)
C9B 0.0148(9) 0.0244(17) 0.0239(12) -0.0020(12) 0.0022(8) 0.0038(12)
F1B 0.0378(8) 0.0194(7) 0.0477(8) 0.0045(5) 0.0078(6) 0.0092(5)
F2B 0.0365(8) 0.0398(10) 0.0382(9) 0.0236(8) 0.0023(6) 0.0069(6)
O1 0.0316(6) 0.0308(6) 0.0214(5) -0.0007(4) 0.0024(4) 0.0148(4)
O2 0.0347(6) 0.0314(6) 0.0187(5) -0.0011(4) 0.0017(4) 0.0130(5)

loop_
_atom_type_symbol
_atom_type_description
_atom_type_scat_dispersion_real
_atom_type_scat_dispersion_imag
_atom_type_scat_source
C C 0.0033 0.0016 'International Tables Vol C Tables 4.2.6.8 and 6.1.1.4'
H H 0.0000 0.0000 'International Tables Vol C Tables 4.2.6.8 and 6.1.1.4'
O O 0.0106 0.0060 'International Tables Vol C Tables 4.2.6.8 and 6.1.1.4'
F F 0.0171 0.0103 'International Tables Vol C Tables 4.2.6.8 and 6.1.1.4'

loop_
_geom_angle_atom_site_label_1
_geom_angle_atom_site_label_2
_geom_angle_atom_site_label_3
_geom_angle
O1 C1 O2 122.96(13)
O1 C1 C2 122.68(13)
O2 C1 C2 114.36(12)
C3 C2 C1 120.06(12)
C3 C2 H2 120.0
C1 C2 H2 120.0
C2 C3 C4 127.85(13)
C2 C3 H3 116.1
C4 C3 H3 116.1
C5B C4 C9B 118.1(3)
C9A C4 C3 129.5(5)
C5B C4 C3 126.4(2)
C9B C4 C3 115.53(17)
C9A C4 C5A 117.3(7)
C3 C4 C5A 113.1(5)
C6A C5A C4 116.8(8)
C6A C5A H5A 121.6
C4 C5A H5A 121.6
C7A C6A C5A 119.1(9)
C7A C6A H6A 120.4
C5A C6A H6A 120.4
C8A C7A C6A 122.9(7)
C8A C7A F2A 120.0(9)
C6A C7A F2A 117.1(9)
F1A C8A C7A 120.8(8)
F1A C8A C9A 120.3(9)
C7A C8A C9A 118.9(8)
C4 C9A C8A 124.9(8)
C4 C9A H9A 117.5
C8A C9A H9A 117.5
C4 C5B C6B 120.6(3)
C4 C5B H5B 119.7
C6B C5B H5B 119.7
F1B C6B C7B 119.2(3)
F1B C6B C5B 119.4(4)
C7B C6B C5B 121.4(3)
F2B C7B C6B 117.7(3)
F2B C7B C8B 121.1(3)
C6B C7B C8B 121.1(2)
C7B C8B C9B 118.5(3)
C7B C8B H8B 120.7
C9B C8B H8B 120.7
C8B C9B C4 120.3(2)
C8B C9B H9B 119.9
C4 C9B H9B 119.9
C1 O2 H2A 109.5

loop_
_geom_bond_atom_site_label_1
_geom_bond_atom_site_label_2
_geom_bond_distance
C1 O1 1.2364(17)
C1 O2 1.3111(16)
C1 C2 1.467(2)
C2 C3 1.331(2)
C2 H2 0.9300
C3 C4 1.462(2)
C3 H3 0.9300
C4 C9A 1.236(14)
C4 C5B 1.351(7)
C4 C9B 1.448(4)
C4 C5A 1.556(15)
C5A C6A 1.39(2)
C5A H5A 0.9300
C6A C7A 1.352(10)
C6A H6A 0.9300
C7A C8A 1.342(11)
C7A F2A 1.374(10)
C8A F1A 1.327(9)
C8A C9A 1.396(17)
C9A H9A 0.9300
C5B C6B 1.378(7)
C5B H5B 0.9300
C6B F1B 1.353(3)
C6B C7B 1.363(4)
C7B F2B 1.351(3)
C7B C8B 1.366(4)
C8B C9B 1.392(5)
C8B H8B 0.9300
C9B H9B 0.9300
O2 H2A 0.8200

loop_
_geom_torsion_atom_site_label_1
_geom_torsion_atom_site_label_2
_geom_torsion_atom_site_label_3
_geom_torsion_atom_site_label_4
_geom_torsion
O1 C1 C2 C3 -0.8(2)
O2 C1 C2 C3 178.82(13)
C1 C2 C3 C4 -178.71(12)
C2 C3 C4 C9A 174.2(8)
C2 C3 C4 C5B -7.4(4)
C2 C3 C4 C9B 172.0(2)
C2 C3 C4 C5A -9.0(8)
C9A C4 C5A C6A -1.6(17)
C5B C4 C5A C6A 7(3)
C9B C4 C5A C6A 0.0(19)
C3 C4 C5A C6A -178.8(10)
C4 C5A C6A C7A 1.3(18)
C5A C6A C7A C8A -0.6(15)
C5A C6A C7A F2A -178.9(10)
C6A C7A C8A F1A 179.7(7)
F2A C7A C8A F1A -2.0(11)
C6A C7A C8A C9A -0.1(13)
F2A C7A C8A C9A 178.2(8)
C5B C4 C9A C8A -1.0(14)
C9B C4 C9A C8A -174(4)
C3 C4 C9A C8A 177.7(7)
C5A C4 C9A C8A 1.1(16)
F1A C8A C9A C4 179.9(9)
C7A C8A C9A C4 -0.3(17)
C9A C4 C5B C6B -2.4(9)
C9B C4 C5B C6B -0.5(7)
C3 C4 C5B C6B 178.8(3)
C5A C4 C5B C6B -175(5)
C4 C5B C6B F1B -179.9(4)
C4 C5B C6B C7B 0.2(7)
F1B C6B C7B F2B 0.5(3)
C5B C6B C7B F2B -179.6(4)
F1B C6B C7B C8B -179.8(2)
C5B C6B C7B C8B 0.2(5)
F2B C7B C8B C9B 179.6(3)
C6B C7B C8B C9B -0.1(4)
C7B C8B C9B C4 -0.2(5)
C9A C4 C9B C8B 8(3)
C5B C4 C9B C8B 0.5(5)
C3 C4 C9B C8B -178.9(2)
C5A C4 C9B C8B 2.4(10)
